data_9012255
loop_
_publ_author_name
'Ling, C. D.'
'Neumeier, J. J.'
'Argyriou, D. N.'

_publ_section_title
;
 Observation of antiferromagnetism in marokite CaMn2O4
 Sample: T = 300 K
;
_journal_name_full 'Journal of Solid State Chemistry'
_journal_page_first 167
_journal_page_last 173
_journal_paper_doi 10.1006/jssc.2001.9214
_journal_volume 160
_journal_year 2001
_chemical_compound_source Synthetic
_chemical_formula_sum 'Ca Mn2 O4'
_chemical_name_mineral Marokite
_space_group_IT_number 57
_symmetry_space_group_name_Hall '-P 2c 2b'
_symmetry_space_group_name_H-M 'P b c m'
_cell_angle_alpha 90
_cell_angle_beta 90
_cell_angle_gamma 90
_cell_length_a 3.15886
_cell_length_b 9.9958
_cell_length_c 9.6776
_cell_formula_units_Z 4
_cell_volume 305.573
_database_code_amcsd 0014005
_diffrn_ambient_temperature 300
_exptl_crystal_density_diffrn 4.651
_cod_database_code 9012255

loop_
_space_group_symop_operation_xyz
x,y,z
x,1/2-y,1/2+z
-x,1/2+y,1/2-z
-x,1/2+y,z
x,1/2-y,-z
x,y,1/2-z
-x,-y,1/2+z
-x,-y,-z

loop_
_atom_site_aniso_label
_atom_site_aniso_U_11
_atom_site_aniso_U_22
_atom_site_aniso_U_33
_atom_site_aniso_U_12
_atom_site_aniso_U_13
_atom_site_aniso_U_23
Ca 0.00610 0.01300 0.00900 0.00060 0.00000 0.00000
Mn 0.00760 0.00010 0.00260 0.00000 0.00030 -0.00080
O1 0.00790 0.00240 0.00820 0.00000 0.00000 0.00090
O2 0.00880 0.00570 0.00180 0.00050 0.00000 0.00000
O3 0.00390 0.00410 0.00510 0.00190 -0.00014 0.00030

loop_
_atom_site_label
_atom_site_fract_x
_atom_site_fract_y
_atom_site_fract_z
Ca 0.68130 0.35230 0.25000
Mn 0.20770 0.11180 0.06840
O1 0.58930 0.25000 0.00000
O2 0.19160 0.18400 0.25000
O3 0.19910 0.47310 0.10790

loop_
_cod_related_entry_id
_cod_related_entry_database
_cod_related_entry_code
1 AMCSD 0014005
